data_7204079
loop_
_publ_author_name
'Matsuda, Masaki'
'Naito, Toshio'
'Inabe, Tamotsu'
'Hanasaki, Noriaki'
'Tajima, Hiroyuki'

_publ_section_title
;
 Structure and electrical and magnetic properties of
 (PTMA)x[M(Pc)(CN)2]&#x00B7;y(solvent) (PTMA = phenyltrimethylammonium
 and [M(Pc)(CN)2] = dicyano(phthalocyaninato)Miii with M = Co and Fe).
 Partial oxidation by partial solvent occupation of the cationic site
;
_journal_issue 10
_journal_name_full 'Journal of Materials Chemistry'
_journal_page_first 2493
_journal_paper_doi 10.1039/b100623l
_journal_volume 11
_journal_year 2001
_chemical_formula_sum 'C40.5 H26 Fe N11.5'
_chemical_formula_weight 729.57
_space_group_IT_number 58
_symmetry_cell_setting orthorhombic
_symmetry_Int_Tables_number 58
_symmetry_space_group_name_Hall '-P 2 2n'
_symmetry_space_group_name_H-M 'P n n m'
_cell_angle_alpha 90
_cell_angle_beta 90
_cell_angle_gamma 90
_cell_formula_units_Z 2
_cell_length_a 13.850(1)
_cell_length_b 7.2494(4)
_cell_length_c 16.155(1)
_cell_measurement_reflns_used 17140
_cell_measurement_temperature 123
_cell_measurement_theta_max 27.5
_cell_measurement_theta_min 1.5
_cell_volume 1622.03(18)
_computing_cell_refinement PROCESS
_computing_data_collection PROCESS
_computing_data_reduction 'teXsan Ver. 1.10'
_computing_publication_material 'teXsan Ver. 1.10'
_computing_structure_refinement 'teXsan Ver. 1.10'
_computing_structure_solution SIR92
_diffrn_measured_fraction_theta_full 1.0000
_diffrn_measured_fraction_theta_max 1.0000
_diffrn_measurement_device_type 'Rigaku RAXIS-RAPID Imaging Plate'
_diffrn_measurement_method \w
_diffrn_radiation_type 'Mo K\a'
_diffrn_radiation_wavelength 0.7107
_diffrn_reflns_av_R_equivalents 0.044
_diffrn_reflns_limit_h_max 17
_diffrn_reflns_limit_h_min 0
_diffrn_reflns_limit_k_max 9
_diffrn_reflns_limit_k_min 0
_diffrn_reflns_limit_l_max 0
_diffrn_reflns_limit_l_min -20
_diffrn_reflns_number 1930
_diffrn_reflns_theta_full 27.48
_diffrn_reflns_theta_max 27.48
_exptl_absorpt_coefficient_mu 0.517
_exptl_absorpt_correction_type none
_exptl_crystal_colour black
_exptl_crystal_density_diffrn 1.494
_exptl_crystal_density_method 'not measured'
_exptl_crystal_description needle
_exptl_crystal_size_max 0.550
_exptl_crystal_size_mid 0.200
_exptl_crystal_size_min 0.100
_refine_diff_density_max 0.87
_refine_diff_density_min -0.53
_refine_ls_extinction_method none
_refine_ls_goodness_of_fit_ref 2.943
_refine_ls_hydrogen_treatment noref
_refine_ls_number_parameters 131
_refine_ls_number_reflns 1326
_refine_ls_R_factor_gt 0.0512
_refine_ls_shift/su_max 0.0555
_refine_ls_structure_factor_coef F
_refine_ls_weighting_details 'w = 1/[\s^2^(Fo) + 0.00002|Fo|^2^]'
_refine_ls_weighting_scheme calc
_refine_ls_wR_factor_ref 0.0534
_reflns_number_gt 1326
_reflns_number_total 1930
_reflns_threshold_expression F^2^>3.0\s(F^2^)
_cod_data_source_file b100623l.txt
_cod_data_source_block (PTMA)x[Fe(Pc)(CN)2].yCH3CN(123K)
_cod_original_cell_volume 1622.1(2)
_cod_original_sg_symbol_H-M 'P nnm'
_cod_original_formula_sum 'C40.50 H26 Fe N11.50 '
_cod_database_code 7204079

loop_
_symmetry_equiv_pos_as_xyz
x,y,z
-x,-y,z
1/2+x,1/2-y,1/2-z
1/2-x,1/2+y,1/2-z
-x,-y,-z
x,y,-z
1/2-x,1/2+y,1/2+z
1/2+x,1/2-y,1/2+z

loop_
_atom_site_label
_atom_site_type_symbol
_atom_site_fract_x
_atom_site_fract_y
_atom_site_fract_z
_atom_site_U_iso_or_equiv
_atom_site_adp_type
_atom_site_occupancy
_atom_site_calc_flag
_atom_site_refinement_flags
_atom_site_disorder_assembly
_atom_site_disorder_group
Fe(1) Fe 1.0000 0.0000 1.0000 0.0190(3) Uani 1.00 d S . .
N(1) N 0.9635(2) 0.1752(4) 1.0842(2) 0.0174(7) Uani 1.00 d . . .
N(2) N 1.0000 0.0000 1.2079(2) 0.021(1) Uani 1.00 d S . .
N(3) N 0.8959(3) 0.4189(6) 1.0000 0.019(1) Uani 1.00 d S . .
N(4) N 1.2195(3) 0.1073(7) 1.0000 0.033(1) Uani 1.00 d S . .
N(6) N 0.5842(6) 0.333(1) 1.0000 0.061(2) Uiso 0.75 d SP . .
C(1) C 0.9651(2) 0.1454(5) 1.1679(2) 0.0199(8) Uani 1.00 d . . .
C(2) C 0.9196(2) 0.2991(5) 1.2106(2) 0.0190(9) Uani 1.00 d . . .
C(3) C 0.9020(2) 0.3294(5) 1.2942(2) 0.0241(10) Uani 1.00 d . . .
C(4) C 0.8524(2) 0.4898(6) 1.3144(2) 0.0292(9) Uani 1.00 d . . .
C(5) C 0.8232(3) 0.6148(5) 1.2542(2) 0.0294(10) Uani 1.00 d . . .
C(6) C 0.8416(2) 0.5838(5) 1.1701(2) 0.0225(9) Uani 1.00 d . . .
C(7) C 0.8899(2) 0.4214(5) 1.1501(2) 0.0186(8) Uani 1.00 d . . .
C(8) C 0.9176(2) 0.3411(5) 1.0715(2) 0.0194(9) Uani 1.00 d . . .
C(9) C 1.1380(4) 0.0783(7) 1.0000 0.021(1) Uani 1.00 d S . .
C(10) C 0.5000 0.5000 1.0000 0.024(3) Uiso 0.50 d SP . .
C(11) C 0.4991 0.3160 1.0000 0.042(6) Uiso 0.25 d SP . .
C(12) C 0.5609(8) 0.189(1) 1.0000 0.027(3) Uiso 0.50 d SP . .
C(13) C 0.660(1) 0.291(3) 1.0000 0.015(4) Uiso 0.25 d SP . .
C(14) C 0.6645(8) 0.467(2) 1.0000 0.083(4) Uiso 0.75 d SP . .
C(15) C 0.587(1) 0.605(2) 1.0000 0.005(3) Uiso 0.25 d SP . .
C(16) C 0.6580(8) 0.402(2) 1.0717(7) 0.088(4) Uiso 0.50 d P . .
C(17) C 0.4996 0.2266 1.0000 0.076(5) Uiso 0.50 d SP . .
H(3) H 0.9233 0.2424 1.3359 0.0272 Uiso 1.00 calc . . .
H(4) H 0.8376 0.5141 1.3711 0.0334 Uiso 1.00 calc . . .
H(5) H 0.7889 0.7272 1.2710 0.0341 Uiso 1.00 calc . . .
H(6) H 0.8229 0.6705 1.1290 0.0261 Uiso 1.00 calc . . .

loop_
_atom_site_aniso_label
_atom_site_aniso_U_11
_atom_site_aniso_U_22
_atom_site_aniso_U_33
_atom_site_aniso_U_12
_atom_site_aniso_U_13
_atom_site_aniso_U_23
Fe(1) 0.0227(5) 0.0211(5) 0.0131(5) 0.0025(6) 0.0000 0.0000
N(1) 0.020(1) 0.019(1) 0.013(1) 0.001(1) 0.000(1) -0.001(1)
N(2) 0.026(2) 0.021(2) 0.017(2) -0.003(2) 0.0000 0.0000
N(3) 0.021(2) 0.025(2) 0.012(2) 0.001(2) 0.0000 0.0000
N(4) 0.033(3) 0.046(3) 0.019(2) 0.001(3) 0.0000 0.0000
C(1) 0.020(2) 0.022(2) 0.018(2) -0.002(2) -0.002(1) -0.001(2)
C(2) 0.015(2) 0.022(2) 0.020(2) 0.000(1) 0.003(1) -0.002(2)
C(3) 0.026(2) 0.028(2) 0.018(2) 0.004(2) 0.000(2) 0.002(2)
C(4) 0.034(2) 0.036(2) 0.018(2) 0.006(2) 0.007(1) -0.002(2)
C(5) 0.033(2) 0.029(2) 0.026(2) 0.010(2) 0.003(2) -0.006(2)
C(6) 0.021(2) 0.023(2) 0.023(2) 0.001(2) -0.001(2) 0.005(2)
C(7) 0.017(2) 0.022(2) 0.017(2) -0.001(2) 0.000(1) 0.001(2)
C(8) 0.017(2) 0.021(2) 0.021(2) 0.001(1) 0.002(1) 0.000(2)
C(9) 0.027(3) 0.024(3) 0.011(2) 0.002(3) 0.0000 0.0000

loop_
_atom_type_symbol
_atom_type_description
_atom_type_scat_dispersion_real
_atom_type_scat_dispersion_imag
_atom_type_scat_source
C C 0.003 0.002
;International Tables for Crystallography 
(1992, Vol. C, Tables 4.2.6.8 and 6.1.1.1) 
;
H H 0.000 0.000
;International Tables for Crystallography 
(1992, Vol. C, Table 6.1.1.2) 
;
N N 0.006 0.003
;International Tables for Crystallography 
(1992, Vol. C, Tables 4.2.6.8 and 6.1.1.1) 
;
Fe Fe 0.346 0.844
;International Tables for Crystallography 
(1992, Vol. C, Tables 4.2.6.8 and 6.1.1.1) 
;

loop_
_geom_angle_atom_site_label_1
_geom_angle_atom_site_label_2
_geom_angle_atom_site_label_3
_geom_angle
_geom_angle_site_symmetry_1
_geom_angle_site_symmetry_2
_geom_angle_site_symmetry_3
_geom_angle_publ_flag
N(1) Fe(1) N(1) 89.7(2) . 1_555 6_557 yes
N(1) Fe(1) N(1) 90.3(2) . 1_555 2_755 yes
N(1) Fe(1) N(1) 180.0 . 1_555 5_757 yes
N(1) Fe(1) C(9) 93.7(1) . 1_555 1_555 yes
N(1) Fe(1) C(9) 86.3(1) . 1_555 2_755 yes
N(1) Fe(1) N(1) 180.0 . 6_557 2_755 yes
N(1) Fe(1) N(1) 90.3(2) . 6_557 5_757 yes
N(1) Fe(1) C(9) 93.7(1) . 6_557 1_555 yes
N(1) Fe(1) C(9) 86.3(1) . 6_557 2_755 yes
N(1) Fe(1) N(1) 89.7(2) . 2_755 5_757 yes
N(1) Fe(1) C(9) 86.3(1) . 2_755 1_555 yes
N(1) Fe(1) C(9) 93.7(1) . 2_755 2_755 yes
N(1) Fe(1) C(9) 86.3(1) . 5_757 1_555 yes
N(1) Fe(1) C(9) 93.7(1) . 5_757 2_755 yes
C(9) Fe(1) C(9) 180.0 . 1_555 2_755 yes
Fe(1) N(1) C(1) 126.0(2) . 1_555 1_555 yes
Fe(1) N(1) C(8) 126.3(2) . 1_555 1_555 yes
C(1) N(1) C(8) 107.0(3) . 1_555 1_555 yes
C(1) N(2) C(1) 121.7(4) . 1_555 2_755 yes
C(8) N(3) C(8) 122.1(4) . 1_555 6_557 yes
C(10) N(6) C(11) 52.0(3) . 1_555 1_555 yes
C(10) N(6) C(12) 119.0(9) . 1_555 1_555 yes
C(10) N(6) C(13) 150(1) . 1_555 1_555 yes
C(10) N(6) C(14) 92.6(7) . 1_555 1_555 yes
C(10) N(6) C(16) 102.3(6) . 1_555 1_555 yes
C(10) N(6) C(16) 102.3(6) . 1_555 6_557 yes
C(10) N(6) C(17) 79.4(4) . 1_555 1_555 yes
C(11) N(6) C(12) 66.9(8) . 1_555 1_555 yes
C(11) N(6) C(13) 157(1) . 1_555 1_555 yes
C(11) N(6) C(14) 144.7(9) . 1_555 1_555 yes
C(11) N(6) C(16) 131.1(5) . 1_555 1_555 yes
C(11) N(6) C(16) 131.1(5) . 1_555 6_557 yes
C(11) N(6) C(17) 27.4(2) . 1_555 1_555 yes
C(12) N(6) C(13) 90(1) . 1_555 1_555 yes
C(12) N(6) C(14) 148(1) . 1_555 1_555 yes
C(12) N(6) C(16) 118.7(7) . 1_555 1_555 yes
C(12) N(6) C(16) 118.7(7) . 1_555 6_557 yes
C(12) N(6) C(17) 39.5(7) . 1_555 1_555 yes
C(13) N(6) C(14) 57(1) . 1_555 1_555 yes
C(13) N(6) C(16) 58.8(7) . 1_555 1_555 yes
C(13) N(6) C(16) 58.8(7) . 1_555 6_557 yes
C(13) N(6) C(17) 130(1) . 1_555 1_555 yes
C(14) N(6) C(16) 47.4(5) . 1_555 1_555 yes
C(14) N(6) C(16) 47.4(5) . 1_555 6_557 yes
C(14) N(6) C(17) 172.1(8) . 1_555 1_555 yes
C(16) N(6) C(16) 91.0(9) . 1_555 6_557 yes
C(16) N(6) C(17) 134.1(5) . 1_555 1_555 yes
C(16) N(6) C(17) 134.1(5) . 6_557 1_555 yes
N(1) C(1) N(2) 127.8(3) . 1_555 1_555 yes
N(1) C(1) C(2) 109.9(3) . 1_555 1_555 yes
N(2) C(1) C(2) 122.4(3) . 1_555 1_555 yes
C(1) C(2) C(3) 131.1(3) . 1_555 1_555 yes
C(1) C(2) C(7) 106.6(3) . 1_555 1_555 yes
C(3) C(2) C(7) 122.3(3) . 1_555 1_555 yes
C(2) C(3) C(4) 116.6(3) . 1_555 1_555 yes
C(2) C(3) H(3) 121.3 . 1_555 1_555 no
C(4) C(3) H(3) 122.1 . 1_555 1_555 no
C(3) C(4) C(5) 121.7(3) . 1_555 1_555 yes
C(3) C(4) H(4) 119.1 . 1_555 1_555 no
C(5) C(4) H(4) 119.2 . 1_555 1_555 no
C(4) C(5) C(6) 121.4(3) . 1_555 1_555 yes
C(4) C(5) H(5) 119.3 . 1_555 1_555 no
C(6) C(5) H(5) 119.4 . 1_555 1_555 no
C(5) C(6) C(7) 116.7(3) . 1_555 1_555 yes
C(5) C(6) H(6) 121.4 . 1_555 1_555 no
C(7) C(6) H(6) 121.9 . 1_555 1_555 no
C(2) C(7) C(6) 121.4(3) . 1_555 1_555 yes
C(2) C(7) C(8) 106.4(3) . 1_555 1_555 yes
C(6) C(7) C(8) 132.2(3) . 1_555 1_555 yes
N(1) C(8) N(3) 127.5(3) . 1_555 1_555 yes
N(1) C(8) C(7) 110.1(3) . 1_555 1_555 yes
N(3) C(8) C(7) 122.4(3) . 1_555 1_555 yes
Fe(1) C(9) N(4) 174.0(5) . 1_555 1_555 yes
N(6) C(10) N(6) 180.0 . 1_555 2_665 yes
N(6) C(10) C(11) 44.4(3) . 1_555 1_555 yes
N(6) C(10) C(11) 135.6(3) . 1_555 2_665 yes
N(6) C(10) C(15) 78.5(7) . 1_555 1_555 yes
N(6) C(10) C(15) 101.5(7) . 1_555 2_665 yes
N(6) C(10) C(11) 135.6(3) . 2_665 1_555 yes
N(6) C(10) C(11) 44.4(3) . 2_665 2_665 yes
N(6) C(10) C(15) 101.5(7) . 2_665 1_555 yes
N(6) C(10) C(15) 78.5(7) . 2_665 2_665 yes
C(11) C(10) C(11) 180.0 . 1_555 2_665 yes
C(11) C(10) C(15) 122.9(6) . 1_555 1_555 yes
C(11) C(10) C(15) 57.1(6) . 1_555 2_665 yes
C(11) C(10) C(15) 57.1(6) . 2_665 1_555 yes
C(11) C(10) C(15) 122.9(6) . 2_665 2_665 yes
C(15) C(10) C(15) 180.0 . 1_555 2_665 yes
N(6) C(11) C(10) 83.6(4) . 1_555 1_555 yes
N(6) C(11) C(12) 52.9(5) . 1_555 1_555 yes
N(6) C(11) C(15) 148.4(8) . 1_555 2_665 yes
N(6) C(11) C(17) 95.3(4) . 1_555 1_555 yes
C(10) C(11) C(12) 136.5(5) . 1_555 1_555 yes
C(10) C(11) C(15) 64.8(7) . 1_555 2_665 yes
C(10) C(11) C(17) 178.8780(1) . 1_555 1_555 yes
C(12) C(11) C(15) 158.7(8) . 1_555 2_665 yes
C(12) C(11) C(17) 42.4(5) . 1_555 1_555 yes
C(15) C(11) C(17) 116.3(7) . 2_665 1_555 yes
N(6) C(12) C(11) 60.1(7) . 1_555 1_555 yes
N(6) C(12) C(13) 44.6(9) . 1_555 1_555 yes
N(6) C(12) C(17) 89(1) . 1_555 1_555 yes
C(11) C(12) C(13) 104(1) . 1_555 1_555 yes
C(11) C(12) C(17) 29.3(4) . 1_555 1_555 yes
C(13) C(12) C(17) 133(1) . 1_555 1_555 yes
N(6) C(13) C(12) 44.4(9) . 1_555 1_555 yes
N(6) C(13) C(14) 76(1) . 1_555 1_555 yes
N(6) C(13) C(16) 79(1) . 1_555 1_555 yes
N(6) C(13) C(16) 79(1) . 1_555 6_557 yes
C(12) C(13) C(14) 121(1) . 1_555 1_555 yes
C(12) C(13) C(16) 104.7(10) . 1_555 1_555 yes
C(12) C(13) C(16) 104.7(10) . 1_555 6_557 yes
C(14) C(13) C(16) 55.3(8) . 1_555 1_555 yes
C(14) C(13) C(16) 55.3(8) . 1_555 6_557 yes
C(16) C(13) C(16) 110(1) . 1_555 6_557 yes
N(6) C(14) C(13) 45.9(9) . 1_555 1_555 yes
N(6) C(14) C(15) 84.0(9) . 1_555 1_555 yes
N(6) C(14) C(16) 72.3(8) . 1_555 1_555 yes
N(6) C(14) C(16) 72.3(8) . 1_555 6_557 yes
C(13) C(14) C(15) 129(1) . 1_555 1_555 yes
C(13) C(14) C(16) 67.6(8) . 1_555 1_555 yes
C(13) C(14) C(16) 67.6(8) . 1_555 6_557 yes
C(15) C(14) C(16) 101.8(9) . 1_555 1_555 yes
C(15) C(14) C(16) 101.8(9) . 1_555 6_557 yes
C(16) C(14) C(16) 134(1) . 1_555 6_557 yes
C(10) C(15) C(11) 58.1(6) . 1_555 2_665 yes
C(10) C(15) C(14) 104(1) . 1_555 1_555 yes
C(10) C(15) C(17) 77.9(7) . 1_555 2_665 yes
C(11) C(15) C(14) 162(1) . 2_665 1_555 yes
C(11) C(15) C(17) 19.9(3) . 2_665 2_665 yes
C(14) C(15) C(17) 177(1) . 1_555 2_665 yes
N(6) C(16) C(13) 41.5(8) . 1_555 1_555 yes
N(6) C(16) C(14) 60.3(8) . 1_555 1_555 yes
C(13) C(16) C(14) 57.1(10) . 1_555 1_555 yes
N(6) C(17) C(11) 57.3(3) . 1_555 1_555 yes
N(6) C(17) C(12) 51.1(7) . 1_555 1_555 yes
N(6) C(17) C(15) 101.1(6) . 1_555 2_665 yes
C(11) C(17) C(12) 108.3(7) . 1_555 1_555 yes
C(11) C(17) C(15) 43.8(5) . 1_555 2_665 yes
C(12) C(17) C(15) 152.2(9) . 1_555 2_665 yes

loop_
_geom_bond_atom_site_label_1
_geom_bond_atom_site_label_2
_geom_bond_distance
_geom_bond_site_symmetry_1
_geom_bond_site_symmetry_2
_geom_bond_publ_flag
Fe(1) N(1) 1.929(3) . . yes
Fe(1) N(1) 1.929(3) . 6_557 yes
Fe(1) N(1) 1.929(3) . 2_755 yes
Fe(1) N(1) 1.929(3) . 5_757 yes
Fe(1) C(9) 1.995(5) . . yes
Fe(1) C(9) 1.995(5) . 2_755 yes
N(1) C(1) 1.369(4) . . yes
N(1) C(8) 1.376(4) . . yes
N(2) C(1) 1.327(4) . . yes
N(2) C(1) 1.327(4) . 2_755 yes
N(3) C(8) 1.320(4) . . yes
N(3) C(8) 1.320(4) . 6_557 yes
N(4) C(9) 1.148(6) . . yes
N(6) C(10) 1.682(8) . . yes
N(6) C(11) 1.184(8) . . yes
N(6) C(12) 1.09(1) . . yes
N(6) C(13) 1.09(2) . . yes
N(6) C(14) 1.48(1) . . yes
N(6) C(16) 1.62(1) . . yes
N(6) C(16) 1.62(1) . 6_557 yes
N(6) C(17) 1.402(8) . . yes
C(1) C(2) 1.455(4) . . yes
C(2) C(3) 1.390(4) . . yes
C(2) C(7) 1.382(4) . . yes
C(3) C(4) 1.389(5) . . yes
C(3) H(3) 0.969 . . no
C(4) C(5) 1.390(5) . . yes
C(4) H(4) 0.956 . . no
C(5) C(6) 1.401(5) . . yes
C(5) H(5) 0.981 . . no
C(6) C(7) 1.391(4) . . yes
C(6) H(6) 0.950 . . no
C(7) C(8) 1.447(5) . . yes
C(10) C(11) 1.334 . . yes
C(10) C(11) 1.334 . 2_665 yes
C(10) C(15) 1.42(2) . . yes
C(10) C(15) 1.42(2) . 2_665 yes
C(11) C(12) 1.26(1) . . yes
C(11) C(15) 1.32(2) . 2_665 yes
C(11) C(17) 0.648 . . yes
C(12) C(13) 1.56(2) . . yes
C(12) C(17) 0.89(1) . . yes
C(13) C(14) 1.28(2) . . yes
C(13) C(16) 1.41(2) . . yes
C(13) C(16) 1.41(2) . 6_557 yes
C(14) C(15) 1.47(2) . . yes
C(14) C(16) 1.25(1) . . yes
C(14) C(16) 1.25(1) . 6_557 yes
C(15) C(17) 1.71(2) . 2_665 yes
